data_4335285
loop_
_publ_author_name
'Xinsong Lin'
'Arthur Mar'

_publ_contact_author_address
; Department of Chemistry
  University of Alberta
  Edmonton, AB
  Canada  T6G 2G2
;
_publ_contact_author_email arthur.mar@ualberta.ca
_publ_contact_author_fax '(780) 492-8231'
_publ_contact_author_name 'Dr. Arthur Mar'
_publ_contact_author_phone '(780) 492-5592'
_publ_section_title
;
 Homologous Series of Rare-Earth Zinc Arsenides REZn2-xAs2.n(REAs) (RE=
 La-Nd, Sm;n= 3, 4, 5, 6)
;
_journal_name_full 'Inorganic Chemistry'
_journal_page_first 7261
_journal_page_last 7270
_journal_paper_doi 10.1021/ic400933v
_journal_volume 52
_journal_year 2013
_chemical_formula_structural 'Pr5 Zn1.73 As6'
_chemical_formula_sum 'As6 Pr5 Zn1.73'
_chemical_formula_weight 1268.47
_chemical_name_common 'praseodymium zinc arsenide (5/1.73/6)'
_chemical_name_systematic 'praseodymium zinc arsenide (5/1.73/6)'
_space_group_IT_number 166
_symmetry_cell_setting trigonal
_symmetry_space_group_name_Hall '-R 3 2"'
_symmetry_space_group_name_H-M 'R -3 m :H'
_atom_sites_solution_primary direct
_atom_sites_solution_secondary difmap
_audit_creation_method SHELXL-97
_cell_angle_alpha 90.00
_cell_angle_beta 90.00
_cell_angle_gamma 120.00
_cell_formula_units_Z 3
_cell_length_a 4.246(3)
_cell_length_b 4.246(3)
_cell_length_c 62.49(5)
_cell_measurement_reflns_used 424
_cell_measurement_temperature 296(2)
_cell_measurement_theta_max 23.10
_cell_measurement_theta_min 6.00
_cell_volume 975.7(12)
_computing_cell_refinement 'Bruker SAINT 7.68A (Bruker, 2009)'
_computing_data_collection 'Bruker SMART 5.054 (Bruker, 1999)'
_computing_data_reduction 'Bruker SAINT 7.68A'
_computing_molecular_graphics 'ATOMS 5.1 (Dowty, 1999)'
_computing_publication_material 'Bruker SHELXTL 6.12'
_computing_structure_refinement 'Bruker SHELXTL 6.12'
_computing_structure_solution 'Bruker SHELXTL 6.12'
_diffrn_ambient_temperature 296(2)
_diffrn_measured_fraction_theta_full 0.993
_diffrn_measured_fraction_theta_max 0.993
_diffrn_measurement_device_type 'Bruker PLATFORM/SMART APEX II CCD'
_diffrn_measurement_method '\f and \w scans'
_diffrn_radiation_monochromator graphite
_diffrn_radiation_source 'fine-focus sealed tube'
_diffrn_radiation_type MoK\a
_diffrn_radiation_wavelength 0.71073
_diffrn_reflns_av_R_equivalents 0.1231
_diffrn_reflns_av_sigmaI/netI 0.0579
_diffrn_reflns_limit_h_max 6
_diffrn_reflns_limit_h_min -6
_diffrn_reflns_limit_k_max 6
_diffrn_reflns_limit_k_min -6
_diffrn_reflns_limit_l_max 94
_diffrn_reflns_limit_l_min -93
_diffrn_reflns_number 4681
_diffrn_reflns_theta_full 33.15
_diffrn_reflns_theta_max 33.15
_diffrn_reflns_theta_min 1.96
_exptl_absorpt_coefficient_mu 36.606
_exptl_absorpt_correction_T_max 0.5850
_exptl_absorpt_correction_T_min 0.4293
_exptl_absorpt_correction_type numerical
_exptl_absorpt_process_details 'Bruker SHELXTL 6.12 (Sheldrick, 2001)'
_exptl_crystal_colour black
_exptl_crystal_density_diffrn 6.475
_exptl_crystal_description irregular
_exptl_crystal_F_000 1636
_exptl_crystal_size_max 0.03
_exptl_crystal_size_mid 0.03
_exptl_crystal_size_min 0.02
_refine_diff_density_max 6.788
_refine_diff_density_min -3.443
_refine_diff_density_rms 0.554
_refine_ls_extinction_coef 0.00011(4)
_refine_ls_extinction_expression Fc^*^=kFc[1+0.001xFc^2^\l^3^/sin(2\q)]^-1/4^
_refine_ls_extinction_method SHELXL
_refine_ls_goodness_of_fit_ref 0.977
_refine_ls_matrix_type full
_refine_ls_number_parameters 23
_refine_ls_number_reflns 572
_refine_ls_number_restraints 0
_refine_ls_restrained_S_all 0.977
_refine_ls_R_factor_all 0.0864
_refine_ls_R_factor_gt 0.0356
_refine_ls_shift/su_max 0.001
_refine_ls_shift/su_mean 0.000
_refine_ls_structure_factor_coef Fsqd
_refine_ls_weighting_details 'calc w=1/[\s^2^(Fo^2^)+(0.0356P)^2^+0.0000P] where P=(Fo^2^+2Fc^2^)/3'
_refine_ls_weighting_scheme calc
_refine_ls_wR_factor_gt 0.0736
_refine_ls_wR_factor_ref 0.0920
_reflns_number_gt 323
_reflns_number_total 572
_reflns_threshold_expression I>2\s(I)
_cod_data_source_file ic400933v_si_002_6.cif
_cod_data_source_block pr5zn1.73as6
_cod_original_cell_volume 975.9(14)
_cod_original_sg_symbol_H-M 'R -3 m'
_cod_database_code 4335285

loop_
_symmetry_equiv_pos_as_xyz
'x, y, z'
'-y, x-y, z'
'-x+y, -x, z'
'y, x, -z'
'x-y, -y, -z'
'-x, -x+y, -z'
'x+2/3, y+1/3, z+1/3'
'-y+2/3, x-y+1/3, z+1/3'
'-x+y+2/3, -x+1/3, z+1/3'
'y+2/3, x+1/3, -z+1/3'
'x-y+2/3, -y+1/3, -z+1/3'
'-x+2/3, -x+y+1/3, -z+1/3'
'x+1/3, y+2/3, z+2/3'
'-y+1/3, x-y+2/3, z+2/3'
'-x+y+1/3, -x+2/3, z+2/3'
'y+1/3, x+2/3, -z+2/3'
'x-y+1/3, -y+2/3, -z+2/3'
'-x+1/3, -x+y+2/3, -z+2/3'
'-x, -y, -z'
'y, -x+y, -z'
'x-y, x, -z'
'-y, -x, z'
'-x+y, y, z'
'x, x-y, z'
'-x+2/3, -y+1/3, -z+1/3'
'y+2/3, -x+y+1/3, -z+1/3'
'x-y+2/3, x+1/3, -z+1/3'
'-y+2/3, -x+1/3, z+1/3'
'-x+y+2/3, y+1/3, z+1/3'
'x+2/3, x-y+1/3, z+1/3'
'-x+1/3, -y+2/3, -z+2/3'
'y+1/3, -x+y+2/3, -z+2/3'
'x-y+1/3, x+2/3, -z+2/3'
'-y+1/3, -x+2/3, z+2/3'
'-x+y+1/3, y+2/3, z+2/3'
'x+1/3, x-y+2/3, z+2/3'

loop_
_atom_site_label
_atom_site_type_symbol
_atom_site_fract_x
_atom_site_fract_y
_atom_site_fract_z
_atom_site_U_iso_or_equiv
_atom_site_adp_type
_atom_site_occupancy
_atom_site_symmetry_multiplicity
_atom_site_calc_flag
_atom_site_refinement_flags
Pr1 Pr 0.0000 0.0000 0.277924(15) 0.0104(3) Uani 1 6 d S
Pr2 Pr 0.0000 0.0000 0.444330(17) 0.0128(3) Uani 1 6 d S
Pr3 Pr 0.0000 0.0000 0.0000 0.0097(3) Uani 1 12 d S
Zn Zn 0.0000 0.0000 0.15215(5) 0.0220(9) Uani 0.863(9) 6 d SP
As1 As 0.0000 0.0000 0.08406(3) 0.0094(4) Uani 1 6 d S
As2 As 0.0000 0.0000 0.19319(3) 0.0122(4) Uani 1 6 d S
As3 As 0.0000 0.0000 0.36133(3) 0.0087(3) Uani 1 6 d S

loop_
_atom_site_aniso_label
_atom_site_aniso_U_11
_atom_site_aniso_U_22
_atom_site_aniso_U_33
_atom_site_aniso_U_23
_atom_site_aniso_U_13
_atom_site_aniso_U_12
Pr1 0.0104(3) 0.0104(3) 0.0104(6) 0.000 0.000 0.00518(17)
Pr2 0.0124(4) 0.0124(4) 0.0137(6) 0.000 0.000 0.00619(18)
Pr3 0.0094(4) 0.0094(4) 0.0103(7) 0.000 0.000 0.0047(2)
Zn 0.0212(11) 0.0212(11) 0.0236(18) 0.000 0.000 0.0106(5)
As1 0.0080(5) 0.0080(5) 0.0124(10) 0.000 0.000 0.0040(3)
As2 0.0121(6) 0.0121(6) 0.0126(10) 0.000 0.000 0.0060(3)
As3 0.0087(5) 0.0087(5) 0.0086(8) 0.000 0.000 0.0044(2)

loop_
_atom_type_symbol
_atom_type_description
_atom_type_scat_dispersion_real
_atom_type_scat_dispersion_imag
_atom_type_scat_source
Zn Zn 0.2839 1.4301 'International Tables Vol C Tables 4.2.6.8 and 6.1.1.4'
As As 0.0499 2.0058 'International Tables Vol C Tables 4.2.6.8 and 6.1.1.4'
Pr Pr -0.2180 2.8214 'International Tables Vol C Tables 4.2.6.8 and 6.1.1.4'

loop_
_geom_angle_atom_site_label_1
_geom_angle_atom_site_label_2
_geom_angle_atom_site_label_3
_geom_angle
_geom_angle_site_symmetry_1
_geom_angle_site_symmetry_3
As3 Pr1 As3 90.45(6) 31 31_445
As3 Pr1 As3 90.45(6) 31 31_545
As3 Pr1 As3 90.45(6) 31_445 31_545
As3 Pr1 As1 178.80(5) 31 25_445
As3 Pr1 As1 90.39(5) 31_445 25_445
As3 Pr1 As1 90.39(5) 31_545 25_445
As3 Pr1 As1 90.39(5) 31 25
As3 Pr1 As1 178.80(5) 31_445 25
As3 Pr1 As1 90.39(5) 31_545 25
As1 Pr1 As1 88.76(6) 25_445 25
As3 Pr1 As1 90.39(5) 31 25_455
As3 Pr1 As1 90.39(5) 31_445 25_455
As3 Pr1 As1 178.80(5) 31_545 25_455
As1 Pr1 As1 88.75(6) 25_445 25_455
As1 Pr1 As1 88.75(6) 25 25_455
As1 Pr2 As1 91.12(6) 7_445 7
As1 Pr2 As1 91.12(6) 7_445 7_455
As1 Pr2 As1 91.12(6) 7 7_455
As1 Pr2 As2 177.86(5) 7_445 31
As1 Pr2 As2 90.38(5) 7 31
As1 Pr2 As2 90.38(5) 7_455 31
As1 Pr2 As2 90.38(5) 7_445 31_445
As1 Pr2 As2 177.86(5) 7 31_445
As1 Pr2 As2 90.38(5) 7_455 31_445
As2 Pr2 As2 88.09(7) 31 31_445
As1 Pr2 As2 90.38(5) 7_445 31_545
As1 Pr2 As2 90.38(5) 7 31_545
As1 Pr2 As2 177.86(5) 7_455 31_545
As2 Pr2 As2 88.08(7) 31 31_545
As2 Pr2 As2 88.08(7) 31_445 31_545
As1 Pr2 Zn 133.96(3) 7_445 7
As1 Pr2 Zn 80.84(8) 7 7
As1 Pr2 Zn 133.95(3) 7_455 7
As2 Pr2 Zn 44.88(3) 31 7
As2 Pr2 Zn 97.02(8) 31_445 7
As2 Pr2 Zn 44.88(3) 31_545 7
As1 Pr2 Zn 80.84(8) 7_445 7_445
As1 Pr2 Zn 133.96(3) 7 7_445
As1 Pr2 Zn 133.95(3) 7_455 7_445
As2 Pr2 Zn 97.02(8) 31 7_445
As2 Pr2 Zn 44.88(3) 31_445 7_445
As2 Pr2 Zn 44.88(3) 31_545 7_445
Zn Pr2 Zn 73.39(7) 7 7_445
As1 Pr2 Zn 133.95(3) 7_445 7_455
As1 Pr2 Zn 133.95(3) 7 7_455
As1 Pr2 Zn 80.84(8) 7_455 7_455
As2 Pr2 Zn 44.88(3) 31 7_455
As2 Pr2 Zn 44.88(3) 31_445 7_455
As2 Pr2 Zn 97.02(8) 31_545 7_455
Zn Pr2 Zn 73.39(7) 7 7_455
Zn Pr2 Zn 73.39(7) 7_445 7_455
As3 Pr3 As3 180.00(6) 25_445 13_554
As3 Pr3 As3 89.65(6) 25_445 25
As3 Pr3 As3 90.35(6) 13_554 25
As3 Pr3 As3 90.35(6) 25_445 13_444
As3 Pr3 As3 89.65(6) 13_554 13_444
As3 Pr3 As3 180.00(6) 25 13_444
As3 Pr3 As3 90.35(6) 25_445 13_544
As3 Pr3 As3 89.65(6) 13_554 13_544
As3 Pr3 As3 90.35(6) 25 13_544
As3 Pr3 As3 89.65(6) 13_444 13_544
As3 Pr3 As3 89.65(6) 25_445 25_455
As3 Pr3 As3 90.35(6) 13_554 25_455
As3 Pr3 As3 89.65(6) 25 25_455
As3 Pr3 As3 90.35(6) 13_444 25_455
As3 Pr3 As3 180.00(6) 13_544 25_455
As2 Zn As2 111.82(7) 25_445 25
As2 Zn As2 111.82(7) 25_445 25_455
As2 Zn As2 111.82(7) 25 25_455
As2 Zn As2 107.01(8) 25_445 .
As2 Zn As2 107.01(8) 25 .
As2 Zn As2 107.01(8) 25_455 .
As2 Zn Zn 123.94(5) 25_445 25
As2 Zn Zn 53.53(7) 25 25
As2 Zn Zn 123.94(5) 25_455 25
As2 Zn Zn 53.49(10) . 25
As2 Zn Zn 53.53(7) 25_445 25_445
As2 Zn Zn 123.94(5) 25 25_445
As2 Zn Zn 123.94(5) 25_455 25_445
As2 Zn Zn 53.49(10) . 25_445
Zn Zn Zn 88.22(14) 25 25_445
As2 Zn Zn 123.94(5) 25_445 25_455
As2 Zn Zn 123.94(5) 25 25_455
As2 Zn Zn 53.53(7) 25_455 25_455
As2 Zn Zn 53.49(10) . 25_455
Zn Zn Zn 88.22(14) 25 25_455
Zn Zn Zn 88.22(14) 25_445 25_455
As2 Zn Pr2 57.20(5) 25_445 13_444
As2 Zn Pr2 116.62(12) 25 13_444
As2 Zn Pr2 57.20(5) 25_455 13_444
As2 Zn Pr2 136.37(5) . 13_444
Zn Zn Pr2 170.14(12) 25 13_444
Zn Zn Pr2 98.83(7) 25_445 13_444
Zn Zn Pr2 98.83(7) 25_455 13_444
As2 Zn Pr2 116.62(12) 25_445 13_554
As2 Zn Pr2 57.20(5) 25 13_554
As2 Zn Pr2 57.20(5) 25_455 13_554
As2 Zn Pr2 136.37(5) . 13_554
Zn Zn Pr2 98.83(7) 25 13_554
Zn Zn Pr2 170.14(12) 25_445 13_554
Zn Zn Pr2 98.83(7) 25_455 13_554
Pr2 Zn Pr2 73.39(7) 13_444 13_554
As2 Zn Pr2 57.20(5) 25_445 13_544
As2 Zn Pr2 57.20(5) 25 13_544
As2 Zn Pr2 116.62(12) 25_455 13_544
As2 Zn Pr2 136.37(5) . 13_544
Zn Zn Pr2 98.83(7) 25 13_544
Zn Zn Pr2 98.83(7) 25_445 13_544
Zn Zn Pr2 170.14(12) 25_455 13_544
Pr2 Zn Pr2 73.39(7) 13_444 13_544
Pr2 Zn Pr2 73.39(7) 13_554 13_544
Pr2 As1 Pr2 91.12(6) 13_554 13_444
Pr2 As1 Pr2 91.12(6) 13_554 13_544
Pr2 As1 Pr2 91.12(6) 13_444 13_544
Pr2 As1 Pr1 178.32(6) 13_554 25_445
Pr2 As1 Pr1 90.05(5) 13_444 25_445
Pr2 As1 Pr1 90.05(5) 13_544 25_445
Pr2 As1 Pr1 90.05(5) 13_554 25
Pr2 As1 Pr1 178.32(6) 13_444 25
Pr2 As1 Pr1 90.05(5) 13_544 25
Pr1 As1 Pr1 88.75(6) 25_445 25
Pr2 As1 Pr1 90.05(5) 13_554 25_455
Pr2 As1 Pr1 90.05(5) 13_444 25_455
Pr2 As1 Pr1 178.32(6) 13_544 25_455
Pr1 As1 Pr1 88.75(6) 25_445 25_455
Pr1 As1 Pr1 88.75(6) 25 25_455
Zn As2 Zn 111.81(7) 25_445 25
Zn As2 Zn 111.81(7) 25_445 25_455
Zn As2 Zn 111.81(7) 25 25_455
Zn As2 Zn 72.99(8) 25_445 .
Zn As2 Zn 72.99(8) 25 .
Zn As2 Zn 72.99(8) 25_455 .
Zn As2 Pr2 160.41(10) 25_445 31
Zn As2 Pr2 77.92(6) 25 31
Zn As2 Pr2 77.92(6) 25_455 31
Zn As2 Pr2 126.61(5) . 31
Zn As2 Pr2 77.92(6) 25_445 31_445
Zn As2 Pr2 160.41(10) 25 31_445
Zn As2 Pr2 77.92(6) 25_455 31_445
Zn As2 Pr2 126.61(5) . 31_445
Pr2 As2 Pr2 88.09(7) 31 31_445
Zn As2 Pr2 77.92(6) 25_445 31_545
Zn As2 Pr2 77.92(6) 25 31_545
Zn As2 Pr2 160.41(10) 25_455 31_545
Zn As2 Pr2 126.61(5) . 31_545
Pr2 As2 Pr2 88.09(7) 31 31_545
Pr2 As2 Pr2 88.09(7) 31_445 31_545
Pr1 As3 Pr1 90.46(6) 31 31_445
Pr1 As3 Pr1 90.46(6) 31 31_545
Pr1 As3 Pr1 90.46(6) 31_445 31_545
Pr1 As3 Pr3 179.43(6) 31 7_445
Pr1 As3 Pr3 89.95(4) 31_445 7_445
Pr1 As3 Pr3 89.95(4) 31_545 7_445
Pr1 As3 Pr3 89.95(4) 31 7
Pr1 As3 Pr3 179.43(6) 31_445 7
Pr1 As3 Pr3 89.95(4) 31_545 7
Pr3 As3 Pr3 89.65(6) 7_445 7
Pr1 As3 Pr3 89.95(4) 31 7_455
Pr1 As3 Pr3 89.95(4) 31_445 7_455
Pr1 As3 Pr3 179.43(6) 31_545 7_455
Pr3 As3 Pr3 89.65(6) 7_445 7_455
Pr3 As3 Pr3 89.65(6) 7 7_455

loop_
_geom_bond_atom_site_label_1
_geom_bond_atom_site_label_2
_geom_bond_distance
_geom_bond_site_symmetry_2
Pr1 As3 2.991(2) 31
Pr1 As3 2.991(2) 31_445
Pr1 As3 2.991(2) 31_545
Pr1 As1 3.036(2) 25_445
Pr1 As1 3.036(2) 25
Pr1 As1 3.036(2) 25_455
Pr2 As1 2.974(2) 7_445
Pr2 As1 2.974(2) 7
Pr2 As1 2.974(2) 7_455
Pr2 As2 3.054(2) 31
Pr2 As2 3.054(2) 31_445
Pr2 As2 3.054(2) 31_545
Pr2 Zn 3.553(3) 7
Pr2 Zn 3.553(3) 7_445
Pr2 Zn 3.553(3) 7_455
Pr3 As3 3.012(2) 25_445
Pr3 As3 3.012(2) 13_554
Pr3 As3 3.012(2) 25
Pr3 As3 3.012(2) 13_444
Pr3 As3 3.012(2) 13_544
Pr3 As3 3.012(2) 25_455
Zn As2 2.564(2) 25_445
Zn As2 2.564(2) 25
Zn As2 2.564(2) 25_455
Zn As2 2.565(4) .
Zn Zn 3.050(4) 25
Zn Zn 3.050(4) 25_445
Zn Zn 3.050(4) 25_455
Zn Pr2 3.553(3) 13_444
Zn Pr2 3.553(3) 13_554
Zn Pr2 3.553(3) 13_544
As1 Pr2 2.974(2) 13_554
As1 Pr2 2.974(2) 13_444
As1 Pr2 2.974(2) 13_544
As1 Pr1 3.036(2) 25_445
As1 Pr1 3.036(2) 25
As1 Pr1 3.036(2) 25_455
As2 Zn 2.564(2) 25_445
As2 Zn 2.564(2) 25
As2 Zn 2.564(2) 25_455
As2 Pr2 3.054(2) 31
As2 Pr2 3.054(2) 31_445
As2 Pr2 3.054(2) 31_545
As3 Pr1 2.991(2) 31
As3 Pr1 2.991(2) 31_445
As3 Pr1 2.991(2) 31_545
As3 Pr3 3.012(2) 7_445
As3 Pr3 3.012(2) 7
As3 Pr3 3.012(2) 7_455
